data_4030911
loop_
_publ_author_name
'Massa, W.'
'Yakubovich, O. V.'
'Karimova, O. V.'
'Dem Yanetz, L. N.'

_publ_section_title
;
 The crystal structure of K~2~[Cu~3~ZnF(PO~4~)~3~], a new mixed zinc copper
 phosphate
;
_journal_coden_ASTM EJSCE5
_journal_issue 2
_journal_name_full
;
 European Journal of Solid State and Inorganic Chemistry
;
_journal_page_first 133
_journal_page_last 141
_journal_paper_doi 10.1016/S0992-4361(98)80192-6
_journal_volume 35
_journal_year 1998
_chemical_formula_sum 'Cu3 F K2 O12 P3 Zn'
_chemical_formula_weight 638.10
_space_group_IT_number 11
_symmetry_cell_setting monoclinic
_symmetry_Int_Tables_number 11
_symmetry_space_group_name_Hall '-P 2yb'
_symmetry_space_group_name_H-M 'P 1 21/m 1'
_cell_angle_alpha 90
_cell_angle_beta 90.134(4)
_cell_angle_gamma 90
_cell_formula_units_Z 2
_cell_length_a 4.8890(2)
_cell_length_b 14.3857(5)
_cell_length_c 7.9017(3)
_cell_volume 555.74(4)
_diffrn_ambient_temperature 293
_diffrn_radiation_probe x-ray
_diffrn_radiation_type CuK\a
_diffrn_radiation_wavelength 1.5418
_exptl_absorpt_coefficient_mu 20.616
_exptl_crystal_density_diffrn 3.813
_exptl_crystal_F_000 610
_refine_ls_goodness_of_fit_ref 1.175
_refine_ls_number_parameters 113
_refine_ls_number_reflns 975
_refine_ls_R_factor_gt 0.0452
_refine_ls_wR_factor_gt 0.1233
_cod_data_source_file EJSSIC-1998-35-133-141.cif
_cod_data_source_block K2[Cu3ZnF(PO4)3]
_cod_original_sg_symbol_H-M 'P 21/m'
_cod_database_code 4030911

loop_
_symmetry_equiv_pos_site_id
_symmetry_equiv_pos_as_xyz
1 x,y,z
2 -x,1/2+y,-z
3 -x,-y,-z
4 x,1/2-y,z

loop_
_atom_site_label
_atom_site_type_symbol
_atom_site_thermal_displace_type
_atom_site_fract_x
_atom_site_fract_y
_atom_site_fract_z
_atom_site_occupancy
_atom_site_U_iso_or_equiv
_atom_site_calc_flag
_atom_site_refinement_flags
_atom_site_disorder_assembly
_atom_site_disorder_group
Zn Zn Uiso 0.0297(2) 0.25000 0.04590(10) 1.000 0.0184(4) . . . .
Cu1 Cu Uiso 0.0582(2) 0.36190(5) 0.64524(9) 1.000 0.0195(4) . . . .
Cu2 Cu Uiso 0.50000 0.50000 0.50000 1.000 0.0192(4) . . . .
P1 P Uiso 0.0027(2) 0.43326(9) 0.2941(2) 1.000 0.0164(4) . . . .
P2 P Uiso 0.5237(3) 0.25000 0.8174(2) 1.000 0.0169(5) . . . .
F F Uiso 0.0513(9) 0.25000 0.5108(6) 1.000 0.0224(10) . . . .
O1 O Uiso -0.1711(7) 0.4211(2) 0.4589(4) 1.000 0.0165(8) . . . .
O2 O Uiso -0.0549(8) 0.5292(3) 0.2189(5) 1.000 0.0227(8) . . . .
O3 O Uiso 0.4341(7) 0.3378(3) 0.7226(5) 1.000 0.0264(9) . . . .
O4 O Uiso 0.3066(7) 0.4229(3) 0.3423(4) 1.000 0.0212(8) . . . .
O5 O Uiso 0.4163(10) 0.25000 0.9997(7) 1.000 0.0299(14) . . . .
O6 O Uiso -0.0818(8) 0.3599(2) 0.1664(5) 1.000 0.0204(8) . . . .
O7 O Uiso 0.8432(9) 0.25000 0.8253(6) 1.000 0.0203(11) . . . .
K1 K Uiso 0.4534(3) 0.75000 0.6405(2) 1.000 0.0234(5) . . . .
K2 K Uiso 0.50000 0.50000 0.00000 1.000 0.0454(7) . . . .

loop_
_atom_type_symbol
_atom_type_description
_atom_type_scat_dispersion_real
_atom_type_scat_dispersion_imag
_atom_type_scat_source
Cu Cu -1.9646 0.5888 ' International Tables Vol C Tables 4.2.6.8 and 6.1.1.4'
F F 0.0727 0.0534 ' International Tables Vol C Tables 4.2.6.8 and 6.1.1.4'
K K 0.3868 1.0657 ' International Tables Vol C Tables 4.2.6.8 and 6.1.1.4'
O O 0.0492 0.0322 ' International Tables Vol C Tables 4.2.6.8 and 6.1.1.4'
P P 0.2955 0.4335 ' International Tables Vol C Tables 4.2.6.8 and 6.1.1.4'
Zn Zn -1.5491 0.6778 ' International Tables Vol C Tables 4.2.6.8 and 6.1.1.4'

loop_
_geom_angle_atom_site_label_1
_geom_angle_atom_site_label_2
_geom_angle_atom_site_label_3
_geom_angle
_geom_angle_site_symmetry_1
_geom_angle_site_symmetry_2
_geom_angle_site_symmetry_3
_geom_angle_publ_flag
O6 Zn O7 107.90(14) . . 1_454 yes
O5 Zn O6 111.90(14) 1_554 . . yes
O6 Zn O6 110.43(16) . . 4_555 yes
O5 Zn O7 106.6(2) 1_554 . 1_454 yes
O6 Zn O7 107.90(14) 4_555 . 1_454 yes
O5 Zn O6 111.90(14) 1_554 . 4_555 yes
F Cu1 O1 86.67(15) . . . yes
F Cu1 O3 92.25(18) . . . yes
F Cu1 O4 78.44(15) . . . yes
F Cu1 O7 76.05(15) . . 1_455 yes
F Cu1 O2 178.21(18) . . 3_566 yes
O1 Cu1 O3 144.25(16) . . . yes
O1 Cu1 O4 59.63(12) . . . yes
O1 Cu1 O7 118.01(15) . . 1_455 yes
O1 Cu1 O2 93.35(15) . . 3_566 yes
O3 Cu1 O4 85.12(14) . . . yes
O3 Cu1 O7 96.20(16) . . 1_455 yes
O2 Cu1 O3 88.79(17) 3_566 . . yes
O4 Cu1 O7 154.49(12) . . 1_455 yes
O2 Cu1 O4 103.11(15) 3_566 . . yes
O2 Cu1 O7 102.38(15) 3_566 . 1_455 yes
O3 Cu2 O4 82.82(14) . . . yes
O1 Cu2 O3 74.66(11) 1_655 . . yes
O1 Cu2 O3 105.34(11) 3_566 . . yes
O3 Cu2 O3 180.00 . . 3_666 yes
O3 Cu2 O4 97.18(14) . . 3_666 yes
O1 Cu2 O4 87.79(14) 1_655 . . yes
O1 Cu2 O4 92.21(14) 3_566 . . yes
O3 Cu2 O4 97.18(14) 3_666 . . yes
O4 Cu2 O4 180.00 . . 3_666 yes
O1 Cu2 O1 180.00 1_655 . 3_566 yes
O1 Cu2 O3 105.34(11) 1_655 . 3_666 yes
O1 Cu2 O4 92.21(14) 1_655 . 3_666 yes
O1 Cu2 O3 74.66(11) 3_566 . 3_666 yes
O1 Cu2 O4 87.79(14) 3_566 . 3_666 yes
O3 Cu2 O4 82.82(14) 3_666 . 3_666 yes
O1 P1 O2 108.9(2) . . . yes
O1 P1 O4 107.97(19) . . . yes
O1 P1 O6 109.1(2) . . . yes
O2 P1 O4 111.1(2) . . . yes
O2 P1 O6 108.7(2) . . . yes
O4 P1 O6 111.0(2) . . . yes
O3 P2 O5 111.16(18) . . . yes
O3 P2 O7 107.70(17) . . . yes
O3 P2 O3 111.1(2) . . 4_555 yes
O5 P2 O7 107.9(3) . . . yes
O3 P2 O5 111.16(18) 4_555 . . yes
O3 P2 O7 107.70(17) 4_555 . . yes
Cu1 F Cu1 113.1(2) . . 4_555 yes
Cu1 O1 P1 110.44(19) . . . yes
Cu1 O1 Cu2 124.26(16) . . 1_455 yes
Cu2 O1 P1 120.71(18) 1_455 . . yes
Cu1 O2 P1 121.8(2) 3_566 . . yes
Cu1 O3 Cu2 77.16(13) . . . yes
Cu1 O3 P2 124.3(2) . . . yes
Cu2 O3 P2 156.2(2) . . . yes
Cu1 O4 Cu2 80.87(11) . . . yes
Cu1 O4 P1 79.82(14) . . . yes
Cu2 O4 P1 125.4(2) . . . yes
Zn O5 P2 121.1(3) 1_556 . . yes
Zn O6 P1 145.4(3) . . . yes
Cu1 O7 P2 114.62(18) 1_655 . . yes
Zn O7 P2 119.8(3) 1_656 . . yes
Cu1 O7 P2 114.62(18) 4_655 . . yes
Zn O7 Cu1 108.89(15) 1_656 . 1_655 yes
Cu1 O7 Cu1 84.54(15) 1_655 . 4_655 yes
Zn O7 Cu1 108.89(15) 1_656 . 4_655 yes

loop_
_geom_bond_atom_site_label_1
_geom_bond_atom_site_label_2
_geom_bond_distance
_geom_bond_site_symmetry_1
_geom_bond_site_symmetry_2
_geom_bond_publ_flag
Zn O6 1.925(3) . . yes
Zn O7 1.965(5) . 1_454 yes
Zn O5 1.926(5) . 1_554 yes
Zn O6 1.925(3) . 4_555 yes
Cu1 F 1.929(3) . . yes
Cu1 O1 2.035(3) . . yes
Cu1 O3 1.966(4) . . yes
Cu1 O4 2.826(3) . . yes
Cu1 O7 2.393(4) . 1_455 yes
Cu1 O2 1.899(4) . 3_566 yes
Cu2 O3 2.940(4) . . yes
Cu2 O4 1.916(4) . . yes
Cu2 O1 1.996(3) . 1_655 yes
Cu2 O1 1.996(3) . 3_566 yes
Cu2 O3 2.940(4) . 3_666 yes
Cu2 O4 1.916(4) . 3_666 yes
P1 O1 1.566(4) . . yes
P1 O2 1.529(4) . . yes
P1 O4 1.540(4) . . yes
P1 O6 1.517(4) . . yes
P2 O3 1.532(4) . . yes
P2 O5 1.534(6) . . yes
P2 O7 1.563(5) . . yes
P2 O3 1.532(4) . 4_555 yes

loop_
_geom_torsion_atom_site_label_1
_geom_torsion_atom_site_label_2
_geom_torsion_atom_site_label_3
_geom_torsion_atom_site_label_4
_geom_torsion
_geom_torsion_site_symmetry_1
_geom_torsion_site_symmetry_2
_geom_torsion_site_symmetry_3
_geom_torsion_site_symmetry_4
_geom_torsion_publ_flag
O7 Zn O6 P1 -148.8(4) 1_454 . . . no
O5 Zn O6 P1 -31.9(5) 1_554 . . . no
O6 Zn O6 P1 93.5(4) 4_555 . . . no
O1 Cu1 F Cu1 -148.1(2) . . . 4_555 no
O3 Cu1 F Cu1 67.7(2) . . . 4_555 no
O4 Cu1 F Cu1 152.2(2) . . . 4_555 no
F Cu1 O1 P1 -69.0(2) . . . . no
F Cu1 O1 Cu2 135.1(2) . . . 1_455 no
O3 Cu1 O1 P1 20.2(3) . . . . no
O3 Cu1 O1 Cu2 -135.7(3) . . . 1_455 no
O4 Cu1 O1 P1 9.57(15) . . . . no
O4 Cu1 O1 Cu2 -146.4(2) . . . 1_455 no
O7 Cu1 O1 P1 -141.26(16) 1_455 . . . no
O2 Cu1 O1 P1 112.8(2) 3_566 . . . no
F Cu1 O3 Cu2 110.64(13) . . . . no
F Cu1 O3 P2 -58.1(3) . . . . no
O1 Cu1 O3 Cu2 23.2(3) . . . . no
O1 Cu1 O3 P2 -145.5(2) . . . . no
O4 Cu1 O3 Cu2 32.44(10) . . . . no
O4 Cu1 O3 P2 -136.3(3) . . . . no
O7 Cu1 O3 Cu2 -173.16(9) 1_455 . . . no
O7 Cu1 O3 P2 18.1(3) 1_455 . . . no
O2 Cu1 O3 Cu2 -70.83(14) 3_566 . . . no
O2 Cu1 O3 P2 120.4(3) 3_566 . . . no
F Cu1 O4 Cu2 -147.67(18) . . . . no
F Cu1 O4 P1 83.7(2) . . . . no
O1 Cu1 O4 Cu2 119.40(17) . . . . no
O1 Cu1 O4 P1 -9.27(14) . . . . no
O3 Cu1 O4 Cu2 -54.37(16) . . . . no
O3 Cu1 O4 P1 177.0(2) . . . . no
O7 Cu1 O4 Cu2 -148.6(3) 1_455 . . . no
O7 Cu1 O4 P1 82.8(3) 1_455 . . . no
O2 Cu1 O4 Cu2 33.24(17) 3_566 . . . no
O2 Cu1 O4 P1 -95.4(2) 3_566 . . . no
O1 Cu1 O2 P1 -21.3(3) . . 3_566 3_566 no
O3 Cu1 O2 P1 123.0(3) . . 3_566 3_566 no
O4 Cu1 O2 P1 38.3(3) . . 3_566 3_566 no
O4 Cu2 O3 Cu1 -52.62(15) . . . . no
O4 Cu2 O3 P2 103.8(6) . . . . no
O1 Cu2 O3 Cu1 -142.29(16) 1_655 . . . no
O1 Cu2 O3 P2 14.1(6) 1_655 . . . no
O1 Cu2 O3 Cu1 37.71(16) 3_566 . . . no
O1 Cu2 O3 P2 -165.9(6) 3_566 . . . no
O4 Cu2 O3 Cu1 127.38(15) 3_666 . . . no
O4 Cu2 O3 P2 -76.2(6) 3_666 . . . no
O3 Cu2 O4 Cu1 33.08(9) . . . . no
O3 Cu2 O4 P1 103.6(3) . . . . no
O1 Cu2 O4 Cu1 107.89(11) 1_655 . . . no
O1 Cu2 O4 P1 178.4(3) 1_655 . . . no
O1 Cu2 O4 Cu1 -72.11(11) 3_566 . . . no
O1 Cu2 O4 P1 -1.6(3) 3_566 . . . no
O3 Cu2 O4 Cu1 -146.92(9) 3_666 . . . no
O3 Cu2 O4 P1 -76.4(3) 3_666 . . . no
O2 P1 O1 Cu1 -136.8(2) . . . . no
O2 P1 O1 Cu2 20.1(3) . . . 1_455 no
O4 P1 O1 Cu1 -16.1(2) . . . . no
O4 P1 O1 Cu2 140.9(2) . . . 1_455 no
O6 P1 O1 Cu1 104.7(2) . . . . no
O6 P1 O1 Cu2 -98.4(2) . . . 1_455 no
O1 P1 O2 Cu1 46.5(3) . . . 3_566 no
O4 P1 O2 Cu1 -72.4(3) . . . 3_566 no
O6 P1 O2 Cu1 165.2(2) . . . 3_566 no
O1 P1 O4 Cu1 10.94(17) . . . . no
O1 P1 O4 Cu2 -60.1(3) . . . . no
O2 P1 O4 Cu1 130.32(19) . . . . no
O2 P1 O4 Cu2 59.3(3) . . . . no
O6 P1 O4 Cu1 -108.65(18) . . . . no
O6 P1 O4 Cu2 -179.7(2) . . . . no
O1 P1 O6 Zn -112.4(4) . . . . no
O2 P1 O6 Zn 129.0(4) . . . . no
O4 P1 O6 Zn 6.5(5) . . . . no
O5 P2 O3 Cu1 -72.4(3) . . . . no
O5 P2 O3 Cu2 135.8(5) . . . . no
O7 P2 O3 Cu1 169.7(3) . . . . no
O7 P2 O3 Cu2 17.9(6) . . . . no
O3 P2 O3 Cu1 52.0(3) 4_555 . . . no
O3 P2 O3 Cu2 -99.9(6) 4_555 . . . no
O3 P2 O7 Cu1 -12.2(3) . . . 1_655 no
O3 P2 O7 Cu1 -107.7(2) . . . 4_655 no
